data_7242634
loop_
_publ_author_name
'Wang, Xiang'
'Li, Yunhui'
'Zhang, Tong'
'Ma, Sijia'
'Wang, Xiuli'

_publ_section_title
;
 Assembly, structures and properties of polyoxometalate-based
 supramolecular complexes involving in situ transformation of
 single-branch N-donor cyano ligands
;
_journal_issue 19
_journal_name_full CrystEngComm
_journal_page_first 3477
_journal_page_last 3487
_journal_paper_doi 10.1039/D1CE00298H
_journal_volume 23
_journal_year 2021
_chemical_formula_moiety 'C32 H24 Co2 N8 O44 Si W12, 4(O0.50), O'
_chemical_formula_sum 'C32 H24 Co2 N8 O48 Si W12'
_chemical_formula_weight 3640.62
_space_group_crystal_system triclinic
_space_group_IT_number 2
_space_group_name_Hall '-P 1'
_space_group_name_H-M_alt 'P -1'
_atom_sites_solution_hydrogens geom
_atom_sites_solution_primary dual
_audit_creation_date 2021-01-21
_audit_creation_method
;
Olex2 1.3
(compiled 2020.11.12 svn.r5f609507 for OlexSys, GUI svn.r6226)
;
_audit_update_record
;
2021-02-07 deposited with the CCDC.	2021-04-12 downloaded from the CCDC.
;
_cell_angle_alpha 77.379(2)
_cell_angle_beta 70.498(2)
_cell_angle_gamma 88.223(2)
_cell_formula_units_Z 1
_cell_length_a 11.2593(9)
_cell_length_b 12.2095(10)
_cell_length_c 12.6834(11)
_cell_measurement_reflns_used 3661
_cell_measurement_temperature 273.15
_cell_measurement_theta_max 28.31
_cell_measurement_theta_min 2.16
_cell_volume 1602.2(2)
_computing_cell_refinement 'SAINT v8.34A (Bruker, 2013)'
_computing_data_reduction 'SAINT v8.34A (Bruker, 2013)'
_computing_molecular_graphics 'Olex2 1.3 (Dolomanov et al., 2009)'
_computing_publication_material 'Olex2 1.3 (Dolomanov et al., 2009)'
_computing_structure_refinement 'SHELXL 2018/3 (Sheldrick, 2015)'
_computing_structure_solution 'SHELXT 2018/2 (Sheldrick, 2018)'
_diffrn_ambient_temperature 273.15
_diffrn_measured_fraction_theta_full 0.998
_diffrn_measured_fraction_theta_max 0.998
_diffrn_measurement_device_type 'CCD area detector'
_diffrn_measurement_method 'phi and omega scans'
_diffrn_radiation_monochromator graphite
_diffrn_radiation_type MoK\a
_diffrn_radiation_wavelength 0.71073
_diffrn_reflns_av_R_equivalents 0.0317
_diffrn_reflns_av_unetI/netI 0.0597
_diffrn_reflns_Laue_measured_fraction_full 0.998
_diffrn_reflns_Laue_measured_fraction_max 0.998
_diffrn_reflns_limit_h_max 13
_diffrn_reflns_limit_h_min -10
_diffrn_reflns_limit_k_max 14
_diffrn_reflns_limit_k_min -14
_diffrn_reflns_limit_l_max 15
_diffrn_reflns_limit_l_min -13
_diffrn_reflns_number 9196
_diffrn_reflns_point_group_measured_fraction_full 0.998
_diffrn_reflns_point_group_measured_fraction_max 0.998
_diffrn_reflns_theta_full 25.000
_diffrn_reflns_theta_max 25.000
_diffrn_reflns_theta_min 1.711
_diffrn_source_current 30.0
_diffrn_source_power 1.2
_diffrn_source_voltage 40.0
_exptl_absorpt_coefficient_mu 22.072
_exptl_absorpt_correction_T_max 0.137
_exptl_absorpt_correction_T_min 0.106
_exptl_absorpt_correction_type multi-scan
_exptl_crystal_density_diffrn 3.773
_exptl_crystal_description block
_exptl_crystal_F_000 1612
_exptl_crystal_size_max 0.11
_exptl_crystal_size_mid 0.09
_exptl_crystal_size_min 0.09
_refine_diff_density_max 1.685
_refine_diff_density_min -3.394
_refine_diff_density_rms 0.320
_refine_ls_extinction_method none
_refine_ls_goodness_of_fit_ref 1.089
_refine_ls_hydrogen_treatment constr
_refine_ls_matrix_type full
_refine_ls_number_parameters 518
_refine_ls_number_reflns 5632
_refine_ls_number_restraints 66
_refine_ls_restrained_S_all 1.082
_refine_ls_R_factor_all 0.0647
_refine_ls_R_factor_gt 0.0559
_refine_ls_shift/su_max 0.001
_refine_ls_shift/su_mean 0.000
_refine_ls_structure_factor_coef Fsqd
_refine_ls_weighting_details 'w=1/[\s^2^(Fo^2^)+(0.0835P)^2^+59.3380P] where P=(Fo^2^+2Fc^2^)/3'
_refine_ls_weighting_scheme calc
_refine_ls_wR_factor_gt 0.1595
_refine_ls_wR_factor_ref 0.1650
_reflns_Friedel_coverage 0.000
_reflns_number_gt 4992
_reflns_number_total 5643
_reflns_threshold_expression 'I > 2\s(I)'
_cod_data_source_file d1ce00298h2.cif
_cod_data_source_block 6
_cod_depositor_comments 'Adding full bibliography for 7242631--7242636.cif.'
_cod_database_code 7242634
_shelx_shelxl_version_number 2018/3
_shelx_space_group_comment
;
The symmetry employed for this shelxl refinement is uniquely defined
by the following loop, which should always be used as a source of
symmetry information in preference to the above space-group names.
They are only intended as comments.
;
_olex2_refinement_description
;
1. Fixed Uiso
 At 1.2 times of:
  All C(H) groups, All C(H,H) groups
2. Uiso/Uaniso restraints and constraints
Uanis(O1) \\sim Ueq, Uanis(O5) \\sim Ueq, Uanis(O7) \\sim Ueq, Uanis(O11) \\sim
Ueq, Uanis(O20) \\sim Ueq, Uanis(O22) \\sim Ueq, Uanis(O4WA) \\sim Ueq,
Uanis(O21) \\sim Ueq, Uanis(N1) \\sim Ueq, Uanis(N3) \\sim Ueq, Uanis(C13)
\\sim Ueq: with sigma of 0.001 and sigma for terminal atoms of 0.002
3. Others
 Sof(W2B)=1-FVAR(1)
 Sof(W2A)=FVAR(1)
 Sof(W6BB)=1-FVAR(2)
 Sof(W6BA)=FVAR(2)
 Fixed Sof: O1(0.5) W5(0.75) O5(0.5) O7(0.5) O11(0.5) O22(0.5) O21(0.5)
 O20(0.5) O3WB(0.5) O4WA(0.5) O4WB(0.5) O3WA(0.5) O24(0.5) O25(0.5) O26(0.5)
 W2(0.25)
4.a Secondary CH2 refined with riding coordinates:
 C3(H3A,H3B)
4.b Aromatic/amide H refined with riding coordinates:
 C1(H1), C2(H2), C4(H4), C5(H5), C8(H8), C9(H9), C10(H10), C14(H14), C16(H16),
 C15(H15)
;
_olex2_submission_special_instructions 'No special instructions were received'

loop_
_space_group_symop_operation_xyz
'x, y, z'
'-x, -y, -z'

loop_
_atom_site_label
_atom_site_type_symbol
_atom_site_fract_x
_atom_site_fract_y
_atom_site_fract_z
_atom_site_U_iso_or_equiv
_atom_site_adp_type
_atom_site_occupancy
_atom_site_site_symmetry_order
_atom_site_calc_flag
_atom_site_refinement_flags_posn
_atom_site_refinement_flags_adp
_atom_site_refinement_flags_occupancy
_atom_site_disorder_assembly
_atom_site_disorder_group
W1 W -0.04785(8) 0.20797(6) 1.11804(7) 0.0232(2) Uani 1 1 d . . . . .
Co1 Co 0.3505(3) 0.7506(2) 0.4156(2) 0.0284(6) Uani 1 1 d . . . . .
Si1 Si 0.000000 0.500000 1.000000 0.0189(15) Uani 1 2 d S . P B .
C1 C 0.806(2) 0.942(2) -0.502(2) 0.041(6) Uani 1 1 d . . . . .
H1 H 0.812745 0.891575 -0.547927 0.049 Uiso 1 1 calc R U . . .
O1 O -0.002(2) 0.6002(18) 0.8931(18) 0.009(4) Uani 0.5 1 d . U P . .
W2B W -0.2234(17) 0.3406(14) 0.9493(9) 0.0206(17) Uani 0.70(10) 1 d . . P A 2
C2 C 0.644(2) 1.047(2) -0.650(2) 0.041(6) Uani 1 1 d . . . . .
H2 H 0.688148 0.984783 -0.670278 0.050 Uiso 1 1 calc R U . . .
O2 O -0.0272(17) 0.618(2) 0.717(2) 0.080(8) Uani 1 1 d . . . . .
W3 W 0.14378(9) 0.59887(8) 0.70348(7) 0.0316(3) Uani 1 1 d . . . . .
C3 C 0.865(2) 1.068(2) -0.2854(18) 0.043(6) Uani 1 1 d . . . . .
H3A H 0.862549 1.148818 -0.292830 0.051 Uiso 1 1 calc R U . . .
H3B H 0.951477 1.047584 -0.294008 0.051 Uiso 1 1 calc R U . . .
O3 O 0.288(2) 0.5586(17) 0.745(2) 0.089(9) Uani 1 1 d . . . . .
W4 W 0.09801(9) 0.30670(7) 0.81955(7) 0.0293(2) Uani 1 1 d . . . . .
C4 C 0.742(2) 0.9747(19) 0.037(2) 0.037(5) Uani 1 1 d . . . . .
H4 H 0.762710 0.986165 0.098335 0.045 Uiso 1 1 calc R U . . .
O4 O 0.254(2) 0.3436(16) 0.835(2) 0.095(10) Uani 1 1 d . . . . .
W5 W -0.1790(2) 0.6316(2) 0.8299(2) 0.0250(5) Uani 0.75 1 d . . P A .
C5 C 0.6748(19) 0.9432(18) -0.1486(18) 0.030(5) Uani 1 1 d . . . . .
H5 H 0.655254 0.935896 -0.212446 0.036 Uiso 1 1 calc R U . . .
O5 O 0.105(3) 0.213(3) 1.173(3) 0.027(6) Uani 0.5 1 d . U P . .
W6BB W 0.3244(3) 0.4661(3) 0.8639(9) 0.0299(8) Uani 0.76(4) 1 d . . P B 2
C6 C 0.7788(18) 1.0100(16) -0.1639(16) 0.024(4) Uani 1 1 d . . . . .
O6 O -0.295(3) 0.6294(15) 0.9832(16) 0.091(9) Uani 1 1 d . . . . .
O7 O -0.244(3) 0.482(2) 0.838(2) 0.018(6) Uani 0.5 1 d . U P . .
C7 C 0.6344(19) 0.9054(16) 0.0548(16) 0.026(4) Uani 1 1 d . . . . .
O8 O -0.0741(17) 0.313(2) 0.8389(13) 0.072(7) Uani 1 1 d . . . . .
C8 C 0.523(3) 1.234(2) -0.594(2) 0.050(7) Uani 1 1 d . . . . .
H8 H 0.482819 1.298362 -0.574552 0.060 Uiso 1 1 calc R U . . .
O9 O 0.122(2) 0.4447(17) 0.706(2) 0.096(10) Uani 1 1 d . . . . .
C9 C 0.565(2) 1.098(2) -0.711(2) 0.045(6) Uani 1 1 d . . . . .
H9 H 0.553058 1.069623 -0.768677 0.054 Uiso 1 1 calc R U . . .
O10 O 0.4803(15) 0.4469(14) 0.8040(19) 0.059(6) Uani 1 1 d . . . . .
C10 C 0.598(2) 0.886(2) -0.0389(17) 0.040(6) Uani 1 1 d . . . . .
H10 H 0.528616 0.839187 -0.027526 0.048 Uiso 1 1 calc R U . . .
O11 O -0.358(3) 0.404(2) 1.067(2) 0.026(6) Uani 0.5 1 d . U P . .
C11 C 0.553(2) 0.8561(18) 0.1693(19) 0.034(5) Uani 1 1 d . . . . .
O12 O -0.1415(16) 0.270(2) 1.245(2) 0.080(8) Uani 1 1 d . . . . .
C12 C 0.7375(18) 1.0393(18) -0.4945(17) 0.027(5) Uani 1 1 d . . . . .
O13 O 0.2123(15) 0.6499(15) 0.5604(12) 0.041(4) Uani 1 1 d . . . . .
C13 C 0.656(2) 1.0890(18) -0.5626(18) 0.030(5) Uani 1 1 d . U . . .
C14 C 0.8142(17) 1.0252(16) -0.0753(18) 0.025(4) Uani 1 1 d . . . . .
H14 H 0.886301 1.068882 -0.089307 0.030 Uiso 1 1 calc R U . . .
O14 O 0.1412(19) 0.2152(16) 0.7357(17) 0.057(5) Uani 1 1 d . . . . .
O1W O 0.462(2) 0.6110(18) 0.4247(16) 0.069(6) Uani 1 1 d . . . . .
N1 N 0.4876(18) 0.8246(16) 0.2602(17) 0.037(4) Uani 1 1 d . U . . .
O15 O -0.0721(13) 0.0688(12) 1.1740(17) 0.047(5) Uani 1 1 d . . . . .
N2 N 0.8321(16) 1.0399(17) -0.3769(14) 0.033(4) Uani 1 1 d . . . . .
O16 O 0.0567(17) 0.208(2) 0.9638(14) 0.069(7) Uani 1 1 d . . . . .
N4 N 0.5985(17) 1.1812(15) -0.5356(15) 0.033(4) Uani 1 1 d . . . . .
O17 O -0.3337(17) 0.2696(17) 0.9241(13) 0.053(5) Uani 1 1 d . . . . .
N3 N 0.7522(15) 1.0991(14) -0.4248(14) 0.025(4) Uani 1 1 d . U . . .
O18 O -0.1868(16) 0.236(2) 1.0620(13) 0.063(6) Uani 1 1 d . . . . .
O2W O 0.2690(19) 0.6816(18) 0.3210(14) 0.058(5) Uani 1 1 d . . . . .
O19 O -0.266(2) 0.6974(16) 0.7523(19) 0.066(6) Uani 1 1 d . . . . .
O22 O 0.035(2) 0.619(2) 1.019(2) 0.016(5) Uani 0.5 1 d . U P B .
C16 C 0.863(2) 0.944(2) -0.419(2) 0.040(6) Uani 1 1 d . . . . .
H16 H 0.914031 0.888842 -0.396171 0.048 Uiso 1 1 calc R U . . .
O21 O -0.111(2) 0.525(2) 1.119(2) 0.020(5) Uani 0.5 1 d . U P . .
C15 C 0.504(2) 1.195(3) -0.680(2) 0.052(7) Uani 1 1 d . . . . .
H15 H 0.451818 1.232085 -0.717837 0.062 Uiso 1 1 calc R U . . .
O20 O 0.134(2) 0.500(2) 1.016(2) 0.017(5) Uani 0.5 1 d . U P . .
O3WB O 0.283(5) 0.437(5) 0.423(5) 0.087(15) Uiso 0.5 1 d . . P C 2
O4WA O 0.023(8) 0.601(8) 0.425(8) 0.16(3) Uani 0.5 1 d . U P . .
O4WB O 0.108(6) 0.510(5) 0.410(5) 0.101(17) Uiso 0.5 1 d . . P . .
O3WA O 0.307(6) 0.400(6) 0.487(6) 0.11(2) Uiso 0.5 1 d . . P D 1
O24 O 0.098(2) 0.259(2) 1.131(2) 0.022(6) Uiso 0.5 1 d . . P . .
O25 O -0.198(3) 0.484(2) 0.856(2) 0.027(7) Uiso 0.5 1 d . . P A .
O26 O -0.304(3) 0.411(2) 1.076(2) 0.021(6) Uiso 0.5 1 d . . P A .
W2A W -0.237(3) 0.351(3) 0.956(2) 0.020(3) Uani 0.30(10) 1 d . . P A 1
W6BA W 0.3264(11) 0.4594(12) 0.8864(15) 0.019(2) Uiso 0.24(4) 1 d . . P B 1
W2 W -0.1885(7) 0.6477(6) 0.8472(6) 0.0192(18) Uiso 0.25 1 d . . P A .

loop_
_atom_site_aniso_label
_atom_site_aniso_U_11
_atom_site_aniso_U_22
_atom_site_aniso_U_33
_atom_site_aniso_U_23
_atom_site_aniso_U_13
_atom_site_aniso_U_12
W1 0.0280(4) 0.0133(4) 0.0242(4) -0.0025(3) -0.0044(3) -0.0021(3)
Co1 0.0323(15) 0.0358(16) 0.0131(13) -0.0045(11) -0.0024(11) -0.0072(12)
Si1 0.025(4) 0.020(4) 0.014(3) -0.005(3) -0.007(3) -0.001(3)
C1 0.032(12) 0.040(14) 0.041(14) -0.002(11) -0.005(11) 0.003(10)
O1 0.009(5) 0.009(5) 0.009(5) -0.0022(14) -0.0031(18) 0.0003(11)
W2B 0.024(3) 0.025(3) 0.0165(15) -0.0100(15) -0.0078(16) -0.007(2)
C2 0.043(14) 0.043(14) 0.043(14) -0.025(11) -0.010(11) -0.006(11)
O2 0.030(10) 0.119(19) 0.112(19) -0.096(16) -0.005(11) -0.009(11)
W3 0.0410(5) 0.0391(5) 0.0098(4) 0.0016(3) -0.0047(4) -0.0189(4)
C3 0.041(13) 0.057(16) 0.017(11) 0.020(10) -0.009(10) -0.026(12)
O3 0.108(19) 0.043(12) 0.14(2) 0.017(13) -0.100(18) -0.022(12)
W4 0.0433(5) 0.0214(4) 0.0278(5) -0.0150(3) -0.0120(4) 0.0029(4)
C4 0.050(14) 0.039(13) 0.036(13) -0.016(10) -0.028(11) 0.026(11)
O4 0.115(19) 0.043(12) 0.15(2) 0.048(13) -0.113(19) -0.044(12)
W5 0.0329(10) 0.0287(10) 0.0220(10) -0.0092(8) -0.0191(7) 0.0115(7)
C5 0.024(11) 0.041(13) 0.022(10) -0.006(9) -0.003(9) -0.007(9)
O5 0.027(6) 0.027(6) 0.027(6) -0.0059(17) -0.009(2) 0.0012(11)
W6BB 0.0158(10) 0.0350(12) 0.031(2) -0.0006(11) -0.0023(10) 0.0033(5)
C6 0.022(10) 0.024(10) 0.019(10) 0.000(8) 0.000(8) -0.007(8)
O6 0.17(2) 0.026(10) 0.027(10) 0.000(8) 0.029(12) 0.019(12)
O7 0.018(6) 0.018(6) 0.018(6) -0.0040(16) -0.006(2) 0.0009(11)
C7 0.031(11) 0.024(10) 0.016(10) -0.011(8) 0.006(8) -0.006(8)
O8 0.046(11) 0.13(2) 0.012(8) 0.010(10) 0.005(7) 0.043(12)
C8 0.072(19) 0.036(14) 0.058(17) -0.006(12) -0.046(15) 0.008(13)
O9 0.12(2) 0.048(12) 0.15(2) 0.035(13) -0.116(19) -0.041(13)
C9 0.030(12) 0.072(18) 0.048(15) -0.035(13) -0.020(11) 0.010(12)
O10 0.027(9) 0.035(10) 0.098(16) -0.019(10) 0.002(9) 0.012(7)
C10 0.049(14) 0.054(15) 0.012(10) 0.002(10) -0.010(10) 0.002(12)
O11 0.026(6) 0.026(6) 0.026(6) -0.0056(17) -0.009(2) 0.0012(11)
C11 0.026(11) 0.025(11) 0.035(13) 0.000(9) 0.007(9) 0.004(9)
O12 0.022(9) 0.15(2) 0.097(16) -0.109(16) -0.009(10) 0.001(11)
C12 0.016(9) 0.035(12) 0.027(11) 0.005(9) -0.009(8) -0.005(8)
O13 0.046(10) 0.063(11) 0.012(7) -0.004(7) -0.008(7) -0.018(8)
C13 0.030(5) 0.030(5) 0.030(5) -0.0067(14) -0.0100(18) 0.0012(11)
C14 0.009(9) 0.022(10) 0.038(12) -0.009(9) 0.002(8) 0.003(7)
O14 0.073(13) 0.055(12) 0.055(11) -0.041(10) -0.020(10) 0.009(10)
O1W 0.105(17) 0.071(14) 0.044(11) -0.034(10) -0.030(11) 0.040(12)
N1 0.037(4) 0.037(4) 0.037(4) -0.0083(14) -0.0122(18) 0.0017(11)
O15 0.014(7) 0.020(8) 0.089(14) 0.005(8) -0.006(8) -0.004(6)
N2 0.022(9) 0.055(12) 0.018(9) 0.004(8) -0.007(7) -0.004(8)
O16 0.045(11) 0.116(18) 0.022(9) 0.004(10) 0.002(8) 0.050(11)
N4 0.034(10) 0.031(10) 0.028(10) 0.004(8) -0.010(8) -0.011(8)
O17 0.049(10) 0.081(13) 0.023(8) 0.006(8) -0.009(7) -0.042(10)
N3 0.025(4) 0.025(4) 0.025(4) -0.0057(13) -0.0082(15) 0.0014(10)
O18 0.035(9) 0.125(18) 0.015(8) 0.001(9) -0.002(7) 0.040(11)
O2W 0.068(13) 0.081(14) 0.025(9) -0.022(9) -0.009(8) -0.010(10)
O19 0.086(15) 0.053(12) 0.084(15) -0.009(10) -0.070(13) 0.034(10)
O22 0.016(5) 0.016(5) 0.016(5) -0.0036(15) -0.0052(19) 0.0007(11)
C16 0.028(12) 0.044(14) 0.035(13) 0.007(11) -0.004(10) 0.016(10)
O21 0.020(5) 0.020(5) 0.020(5) -0.0045(16) -0.007(2) 0.0009(11)
C15 0.038(14) 0.09(2) 0.045(15) -0.021(14) -0.028(12) 0.022(14)
O20 0.017(5) 0.017(5) 0.017(5) -0.0036(15) -0.0058(19) 0.0008(11)
O4WA 0.16(3) 0.16(3) 0.16(3) -0.035(6) -0.054(9) 0.007(2)
W2A 0.014(4) 0.015(4) 0.027(6) -0.002(4) -0.004(3) -0.003(3)

loop_
_atom_type_symbol
_atom_type_description
_atom_type_scat_dispersion_real
_atom_type_scat_dispersion_imag
_atom_type_scat_source
C C 0.0033 0.0016 'International Tables Vol C Tables 4.2.6.8 and 6.1.1.4'
H H 0.0000 0.0000 'International Tables Vol C Tables 4.2.6.8 and 6.1.1.4'
N N 0.0061 0.0033 'International Tables Vol C Tables 4.2.6.8 and 6.1.1.4'
O O 0.0106 0.0060 'International Tables Vol C Tables 4.2.6.8 and 6.1.1.4'
Si Si 0.0817 0.0704 'International Tables Vol C Tables 4.2.6.8 and 6.1.1.4'
Co Co 0.3494 0.9721 'International Tables Vol C Tables 4.2.6.8 and 6.1.1.4'
W W -0.8490 6.8722 'International Tables Vol C Tables 4.2.6.8 and 6.1.1.4'

loop_
_geom_angle_atom_site_label_1
_geom_angle_atom_site_label_2
_geom_angle_atom_site_label_3
_geom_angle
_geom_angle_site_symmetry_1
_geom_angle_site_symmetry_3
_geom_angle_publ_flag
O1 W1 O22 45.4(8) 2_567 2_567 ?
O5 W1 O1 71.7(10) . 2_567 ?
O5 W1 O22 106.3(10) . 2_567 ?
O12 W1 O1 63.3(9) . 2_567 ?
O12 W1 O5 86.9(10) . . ?
O12 W1 O16 157.2(11) . . ?
O12 W1 O18 88.0(8) . . ?
O12 W1 O22 93.5(11) . 2_567 ?
O15 W1 O1 157.6(9) . 2_567 ?
O15 W1 O5 91.4(10) . . ?
O15 W1 O12 102.3(11) . . ?
O15 W1 O16 100.5(10) . . ?
O15 W1 O18 100.0(9) . . ?
O15 W1 O22 156.9(9) . 2_567 ?
O15 W1 O24 110.2(11) . . ?
O16 W1 O1 95.0(9) . 2_567 ?
O16 W1 O5 93.2(10) . . ?
O16 W1 O22 64.5(8) . 2_567 ?
O18 W1 O1 96.6(9) . 2_567 ?
O18 W1 O5 168.3(11) . . ?
O18 W1 O16 87.5(7) . . ?
O18 W1 O22 63.5(9) . 2_567 ?
O24 W1 O1 55.3(10) . 2_567 ?
O24 W1 O5 19.7(9) . . ?
O24 W1 O12 88.5(10) . . ?
O24 W1 O16 84.2(11) . . ?
O24 W1 O18 149.6(11) . . ?
O24 W1 O22 86.6(11) . 2_567 ?
O13 Co1 N3 94.4(7) . 2_675 ?
O1W Co1 O13 85.1(8) . . ?
O1W Co1 N4 95.3(8) . 2_675 ?
O1W Co1 N3 171.1(7) . 2_675 ?
N1 Co1 O13 169.7(7) . . ?
N1 Co1 O1W 88.5(8) . . ?
N1 Co1 N4 102.5(7) . 2_675 ?
N1 Co1 N3 93.2(7) . 2_675 ?
N4 Co1 O13 86.1(6) 2_675 . ?
N4 Co1 N3 75.9(7) 2_675 2_675 ?
O2W Co1 O13 85.0(6) . . ?
O2W Co1 O1W 89.4(9) . . ?
O2W Co1 N1 86.9(7) . . ?
O2W Co1 N4 169.6(7) . 2_675 ?
O2W Co1 N3 99.4(8) . 2_675 ?
O1 Si1 O1 180.0 . 2_567 ?
O1 Si1 O21 107.5(11) 2_567 2_567 ?
O1 Si1 O21 72.5(11) 2_567 . ?
O1 Si1 O21 72.5(11) . 2_567 ?
O1 Si1 O21 107.5(11) . . ?
O22 Si1 O1 110.4(11) 2_567 . ?
O22 Si1 O1 69.6(11) 2_567 2_567 ?
O22 Si1 O1 110.4(11) . 2_567 ?
O22 Si1 O1 69.6(11) . . ?
O22 Si1 O22 180.0 2_567 . ?
O22 Si1 O21 108.4(12) . 2_567 ?
O22 Si1 O21 108.4(12) 2_567 . ?
O22 Si1 O21 71.6(12) 2_567 2_567 ?
O22 Si1 O21 71.6(12) . . ?
O21 Si1 O21 180.0 . 2_567 ?
O20 Si1 O1 69.9(11) 2_567 . ?
O20 Si1 O1 110.1(11) 2_567 2_567 ?
O20 Si1 O1 110.1(11) . . ?
O20 Si1 O1 69.9(11) . 2_567 ?
O20 Si1 O22 111.3(12) 2_567 . ?
O20 Si1 O22 68.7(12) 2_567 2_567 ?
O20 Si1 O22 111.3(12) . 2_567 ?
O20 Si1 O22 68.7(12) . . ?
O20 Si1 O21 70.9(12) 2_567 . ?
O20 Si1 O21 70.9(12) . 2_567 ?
O20 Si1 O21 109.1(12) . . ?
O20 Si1 O21 109.1(12) 2_567 2_567 ?
O20 Si1 O20 180.0 2_567 . ?
C12 C1 H1 130.0 . . ?
C12 C1 C16 100(2) . . ?
C16 C1 H1 130.0 . . ?
W1 O1 W3 94.2(7) 2_567 . ?
Si1 O1 W1 122.5(11) . 2_567 ?
Si1 O1 W3 119.1(11) . . ?
Si1 O1 W5 123.0(11) . . ?
Si1 O1 W2 122.7(11) . . ?
W5 O1 W1 97.3(8) . 2_567 ?
W5 O1 W3 93.6(7) . . ?
W5 O1 W2 7.6(2) . . ?
W2 O1 W1 92.1(8) . 2_567 ?
W2 O1 W3 99.6(8) . . ?
O7 W2B O22 103.7(11) . 2_567 ?
O7 W2B O20 70.9(11) . 2_567 ?
O8 W2B O7 90.3(10) . . ?
O8 W2B O11 165.6(13) . . ?
O8 W2B O22 64.7(10) . 2_567 ?
O8 W2B O20 94.3(11) . 2_567 ?
O8 W2B O26 148.1(13) . . ?
O11 W2B O7 84.2(14) . . ?
O11 W2B O22 103.8(12) . 2_567 ?
O11 W2B O20 71.4(12) . 2_567 ?
O17 W2B O7 90.9(12) . . ?
O17 W2B O8 102.6(13) . . ?
O17 W2B O11 90.7(14) . . ?
O17 W2B O18 101.8(11) . . ?
O17 W2B O22 160.3(16) . 2_567 ?
O17 W2B O20 155.3(16) . 2_567 ?
O17 W2B O25 108.7(14) . . ?
O17 W2B O26 109.3(15) . . ?
O18 W2B O7 166.7(13) . . ?
O18 W2B O8 90.9(12) . . ?
O18 W2B O11 91.6(11) . . ?
O18 W2B O22 65.0(10) . 2_567 ?
O18 W2B O20 95.7(10) . 2_567 ?
O18 W2B O25 149.5(14) . . ?
O18 W2B O26 82.3(11) . . ?
O22 W2B O20 44.5(8) 2_567 2_567 ?
O25 W2B O7 18.1(10) . . ?
O25 W2B O8 83.5(12) . . ?
O25 W2B O11 87.2(15) . . ?
O25 W2B O22 85.6(12) . 2_567 ?
O25 W2B O20 55.1(12) . 2_567 ?
O25 W2B O26 86.7(15) . . ?
O26 W2B O7 89.8(14) . . ?
O26 W2B O11 19.5(9) . . ?
O26 W2B O22 84.3(11) . 2_567 ?
O26 W2B O20 55.8(11) . 2_567 ?
C9 C2 H2 120.0 . . ?
C13 C2 H2 120.0 . . ?
C13 C2 C9 120(2) . . ?
W3 O2 W2 134.3(12) . . ?
W5 O2 W3 138.1(14) . . ?
W5 O2 W2 6.2(3) . . ?
O2 W3 O1 63.5(9) . . ?
O2 W3 O3 160.0(12) . . ?
O2 W3 O9 89.3(10) . . ?
O2 W3 O21 97.5(10) . 2_567 ?
O3 W3 O1 97.8(11) . . ?
O3 W3 O9 86.5(9) . . ?
O3 W3 O21 63.1(10) . 2_567 ?
O9 W3 O1 98.3(11) . . ?
O9 W3 O21 64.4(10) . 2_567 ?
O12 W3 O1 63.1(9) 2_567 . ?
O12 W3 O2 88.4(8) 2_567 . ?
O12 W3 O3 88.9(10) 2_567 . ?
O12 W3 O9 160.0(12) 2_567 . ?
O12 W3 O21 96.3(10) 2_567 2_567 ?
O13 W3 O1 154.9(8) . . ?
O13 W3 O2 99.7(10) . . ?
O13 W3 O3 100.2(10) . . ?
O13 W3 O9 100.1(10) . . ?
O13 W3 O12 99.8(10) . 2_567 ?
O13 W3 O21 156.6(9) . 2_567 ?
O21 W3 O1 48.5(8) 2_567 . ?
H3A C3 H3B 107.6 . . ?
C6 C3 H3A 108.7 . . ?
C6 C3 H3B 108.7 . . ?
N2 C3 H3A 108.7 . . ?
N2 C3 H3B 108.7 . . ?
N2 C3 C6 114.1(17) . . ?
W3 O3 W6BA 136.7(15) . . ?
W6BB O3 W3 137.3(15) . . ?
O4 W4 O9 87.5(8) . . ?
O4 W4 O22 95.7(11) . 2_567 ?
O4 W4 O21 62.6(10) . 2_567 ?
O8 W4 O4 157.4(12) . . ?
O8 W4 O9 87.4(9) . . ?
O8 W4 O16 88.8(8) . . ?
O8 W4 O22 63.1(9) . 2_567 ?
O8 W4 O21 95.5(10) . 2_567 ?
O9 W4 O22 96.5(11) . 2_567 ?
O9 W4 O21 63.4(10) . 2_567 ?
O14 W4 O4 102.0(12) . . ?
O14 W4 O8 100.6(10) . . ?
O14 W4 O9 100.4(12) . . ?
O14 W4 O16 99.8(10) . . ?
O14 W4 O22 156.0(9) . 2_567 ?
O14 W4 O21 156.6(9) . 2_567 ?
O16 W4 O4 88.4(9) . . ?
O16 W4 O9 159.8(12) . . ?
O16 W4 O22 64.2(8) . 2_567 ?
O16 W4 O21 97.3(10) . 2_567 ?
O21 W4 O22 47.4(8) 2_567 2_567 ?
C7 C4 H4 120.6 . . ?
C14 C4 H4 120.6 . . ?
C14 C4 C7 119(2) . . ?
W4 O4 W6BA 138.9(17) . . ?
W6BB O4 W4 136.7(15) . . ?
O1 W5 O20 45.0(8) . 2_567 ?
O2 W5 O1 64.7(9) . . ?
O2 W5 O5 86.4(10) . 2_567 ?
O2 W5 O6 157.5(12) . . ?
O2 W5 O7 93.3(10) . . ?
O2 W5 O20 95.6(11) . 2_567 ?
O2 W5 O24 88.4(10) . 2_567 ?
O5 W5 O1 71.7(10) 2_567 . ?
O5 W5 O20 105.4(10) 2_567 2_567 ?
O6 W5 O1 92.9(11) . . ?
O6 W5 O5 89.0(11) . 2_567 ?
O6 W5 O7 90.1(10) . . ?
O6 W5 O20 64.5(9) . 2_567 ?
O7 W5 O1 105.4(10) . . ?
O7 W5 O5 177.0(12) . 2_567 ?
O7 W5 O20 71.7(10) . 2_567 ?
O19 W5 O1 157.3(9) . . ?
O19 W5 O2 102.3(12) . . ?
O19 W5 O5 89.6(11) . 2_567 ?
O19 W5 O6 99.7(12) . . ?
O19 W5 O7 93.4(11) . . ?
O19 W5 O20 157.4(10) . 2_567 ?
O19 W5 O24 108.3(12) . 2_567 ?
O19 W5 O25 111.8(13) . . ?
O24 W5 O1 55.3(10) 2_567 . ?
O24 W5 O5 19.7(9) 2_567 2_567 ?
O24 W5 O6 80.1(12) 2_567 . ?
O24 W5 O7 157.4(12) 2_567 . ?
O24 W5 O20 85.7(11) 2_567 2_567 ?
O25 W5 O1 86.7(12) . . ?
O25 W5 O2 86.2(12) . . ?
O25 W5 O5 158.4(14) . 2_567 ?
O25 W5 O6 90.1(11) . . ?
O25 W5 O7 18.7(10) . . ?
O25 W5 O20 55.3(12) . 2_567 ?
O25 W5 O24 139.7(14) . 2_567 ?
C6 C5 H5 119.0 . . ?
C6 C5 C10 122(2) . . ?
C10 C5 H5 119.0 . . ?
W1 O5 W5 119.2(15) . 2_567 ?
O24 O5 W1 62(3) . . ?
O24 O5 W5 64(3) . 2_567 ?
O24 O5 W2 61(3) . 2_567 ?
W2 O5 W1 120.2(16) 2_567 . ?
W2 O5 W5 7.4(3) 2_567 2_567 ?
O3 W6BB O4 89.6(10) . . ?
O3 W6BB O6 158.5(12) . 2_567 ?
O3 W6BB O11 94.5(11) . 2_567 ?
O3 W6BB O21 64.0(10) . 2_567 ?
O3 W6BB O20 96.4(11) . . ?
O4 W6BB O6 84.8(10) . 2_567 ?
O4 W6BB O11 164.7(13) . 2_567 ?
O4 W6BB O21 63.9(10) . 2_567 ?
O4 W6BB O20 95.5(11) . . ?
O6 W6BB O11 86.0(11) 2_567 2_567 ?
O6 W6BB O21 95.0(11) 2_567 2_567 ?
O6 W6BB O20 63.6(9) 2_567 . ?
O10 W6BB O3 102.2(12) . . ?
O10 W6BB O4 100.7(12) . . ?
O10 W6BB O6 99.3(11) . 2_567 ?
O10 W6BB O11 92.9(11) . 2_567 ?
O10 W6BB O21 157.9(12) . 2_567 ?
O10 W6BB O20 155.4(12) . . ?
O10 W6BB O26 109.9(12) . 2_567 ?
O11 W6BB O21 104.9(11) 2_567 2_567 ?
O11 W6BB O20 69.5(10) 2_567 . ?
O21 W6BB O20 46.6(8) 2_567 . ?
O26 W6BB O3 84.4(12) 2_567 . ?
O26 W6BB O4 149.4(13) 2_567 . ?
O26 W6BB O6 89.9(11) 2_567 2_567 ?
O26 W6BB O11 18.3(10) 2_567 2_567 ?
O26 W6BB O21 86.7(12) 2_567 2_567 ?
O26 W6BB O20 55.7(11) 2_567 . ?
C5 C6 C3 121.0(18) . . ?
C14 C6 C3 116.1(17) . . ?
C14 C6 C5 122.9(18) . . ?
W5 O6 W6BB 135.7(12) . 2_567 ?
W6BA O6 W5 135.1(13) 2_567 . ?
W6BA O6 W6BB 3.8(5) 2_567 2_567 ?
W6BA O6 W2 139.5(15) 2_567 . ?
W2 O6 W5 6.8(3) . . ?
W2 O6 W6BB 139.6(14) . 2_567 ?
W2B O7 W2 121.5(14) . . ?
W5 O7 W2B 123.7(15) . . ?
W5 O7 W2 6.4(3) . . ?
O25 O7 W2B 65(4) . . ?
O25 O7 W5 63(4) . . ?
O25 O7 W2A 66(4) . . ?
O25 O7 W2 64(4) . . ?
W2A O7 W5 122.4(17) . . ?
W2A O7 W2 119.6(16) . . ?
C4 C7 C10 122.4(19) . . ?
C4 C7 C11 121(2) . . ?
C11 C7 C10 116.8(19) . . ?
W4 O8 W2B 137.9(12) . . ?
W4 O8 W2A 138.1(14) . . ?
N4 C8 H8 119.3 . . ?
C15 C8 H8 119.3 . . ?
C15 C8 N4 121(3) . . ?
W3 O9 W4 135.3(15) . . ?
C2 C9 H9 121.3 . . ?
C2 C9 C15 117(2) . . ?
C15 C9 H9 121.3 . . ?
C5 C10 C7 115(2) . . ?
C5 C10 H10 122.7 . . ?
C7 C10 H10 122.7 . . ?
O26 O11 W2B 73(4) . . ?
O26 O11 W6BB 58(3) . 2_567 ?
O26 O11 W2A 74(4) . . ?
O26 O11 W6BA 61(3) . 2_567 ?
W2A O11 W6BB 123.0(18) . 2_567 ?
W2A O11 W6BA 120.9(18) . 2_567 ?
W6BA O11 W6BB 7.6(4) 2_567 2_567 ?
N1 C11 C7 175(2) . . ?
W3 O12 W1 139.1(13) 2_567 . ?
C1 C12 C13 128(2) . . ?
N3 C12 C1 116.5(19) . . ?
N3 C12 C13 115.1(19) . . ?
W3 O13 Co1 152.6(9) . . ?
C2 C13 C12 123(2) . . ?
N4 C13 C2 121(2) . . ?
N4 C13 C12 115.5(19) . . ?
C4 C14 H14 120.3 . . ?
C6 C14 C4 119.4(19) . . ?
C6 C14 H14 120.3 . . ?
C11 N1 Co1 170(2) . . ?
N3 N2 C3 124(2) . . ?
N3 N2 C16 109.9(17) . . ?
C16 N2 C3 126(2) . . ?
W4 O16 W1 137.1(11) . . ?
C8 N4 Co1 123.1(16) . 2_675 ?
C13 N4 Co1 116.4(14) . 2_675 ?
C13 N4 C8 120(2) . . ?
C12 N3 Co1 116.8(13) . 2_675 ?
C12 N3 N2 104.1(17) . . ?
N2 N3 Co1 139.1(14) . 2_675 ?
W1 O18 W2A 138.0(14) . . ?
W2B O18 W1 136.5(13) . . ?
W5 O19 W2 10.7(3) . . ?
W1 O22 W4 93.9(8) 2_567 2_567 ?
W1 O22 W2A 96.2(10) 2_567 2_567 ?
Si1 O22 W1 122.4(12) . 2_567 ?
Si1 O22 W2B 124.0(13) . 2_567 ?
Si1 O22 W4 120.8(12) . 2_567 ?
Si1 O22 O20 54.9(11) . . ?
Si1 O22 W2A 119.8(15) . 2_567 ?
W4 O22 W2A 97.5(12) 2_567 2_567 ?
O20 O22 W1 132.0(14) . 2_567 ?
O20 O22 W2B 69.1(12) . 2_567 ?
O20 O22 W4 130.4(14) . 2_567 ?
O20 O22 W2A 64.9(14) . 2_567 ?
C1 C16 H16 125.3 . . ?
N2 C16 C1 109.4(19) . . ?
N2 C16 H16 125.3 . . ?
Si1 O21 W3 120.0(13) . 2_567 ?
Si1 O21 W4 120.2(12) . 2_567 ?
Si1 O21 W6BB 122.0(13) . 2_567 ?
Si1 O21 W6BA 116.2(13) . 2_567 ?
W3 O21 W4 96.8(9) 2_567 2_567 ?
W3 O21 W6BA 101.4(10) 2_567 2_567 ?
W4 O21 W6BA 97.9(9) 2_567 2_567 ?
C8 C15 C9 120(2) . . ?
C8 C15 H15 120.1 . . ?
C9 C15 H15 120.1 . . ?
Si1 O20 W2B 122.8(14) . 2_567 ?
Si1 O20 W5 122.0(12) . 2_567 ?
Si1 O20 W6BB 120.5(13) . . ?
Si1 O20 O22 56.3(11) . . ?
Si1 O20 W2A 127.1(16) . 2_567 ?
Si1 O20 W6BA 126.2(13) . . ?
Si1 O20 W2 121.9(12) . 2_567 ?
W2B O20 W6BB 95.4(10) 2_567 . ?
W2B O20 W2 98.9(9) 2_567 2_567 ?
W5 O20 W6BB 95.4(9) 2_567 . ?
W5 O20 W2 7.5(2) 2_567 2_567 ?
O22 O20 W2B 66.5(12) . 2_567 ?
O22 O20 W5 130.7(14) . 2_567 ?
O22 O20 W6BB 129.5(14) . . ?
O22 O20 W2A 70.8(14) . 2_567 ?
O22 O20 W6BA 134.1(15) . . ?
O22 O20 W2 137.8(15) . 2_567 ?
W2A O20 W2B 4.6(11) 2_567 2_567 ?
W2A O20 W5 91.9(10) 2_567 2_567 ?
W2A O20 W6BA 89.3(13) 2_567 . ?
W2A O20 W2 96.8(11) 2_567 2_567 ?
W6BA O20 W2B 93.6(10) . 2_567 ?
W6BA O20 W5 89.4(9) . 2_567 ?
W6BA O20 W2 83.8(9) . 2_567 ?
W2 O20 W6BB 89.7(8) 2_567 . ?
W1 O24 W5 148.0(16) . 2_567 ?
O5 O24 W1 98(4) . . ?
O5 O24 W5 97(4) . 2_567 ?
O5 O24 W2 97(4) . 2_567 ?
W2 O24 W1 154.7(18) 2_567 . ?
W2 O24 W5 7.9(3) 2_567 2_567 ?
W2B O25 W2 146.6(18) . . ?
W5 O25 W2B 153.2(19) . . ?
W5 O25 W2A 149(2) . . ?
W5 O25 W2 7.1(3) . . ?
O7 O25 W2B 97(4) . . ?
O7 O25 W5 98(4) . . ?
O7 O25 W2A 95(4) . . ?
O7 O25 W2 99(4) . . ?
W2A O25 W2 142(2) . . ?
W6BB O26 W2B 149.4(16) 2_567 . ?
O11 O26 W2B 88(4) . . ?
O11 O26 W6BB 104(4) . 2_567 ?
O11 O26 W2A 85(4) . . ?
O11 O26 W6BA 100(4) . 2_567 ?
W2A O26 W6BB 148.2(18) . 2_567 ?
W6BA O26 W6BB 9.1(4) 2_567 2_567 ?
W6BA O26 W2A 141.0(19) 2_567 . ?
O7 W2A O8 87.7(14) . . ?
O7 W2A O22 103.8(14) . 2_567 ?
O7 W2A O20 73.9(14) . 2_567 ?
O8 W2A O22 61.0(12) . 2_567 ?
O8 W2A O20 91.8(14) . 2_567 ?
O11 W2A O7 92(2) . . ?
O11 W2A O8 167.5(18) . . ?
O11 W2A O18 94.6(15) . . ?
O11 W2A O22 107.1(16) . 2_567 ?
O11 W2A O20 76.1(16) . 2_567 ?
O17 W2A O7 93.7(15) . . ?
O17 W2A O8 95.3(19) . . ?
O17 W2A O11 97(2) . . ?
O17 W2A O18 97.9(16) . . ?
O17 W2A O22 149(2) . 2_567 ?
O17 W2A O20 165(2) . 2_567 ?
O17 W2A O25 111.7(17) . . ?
O17 W2A O26 117(2) . . ?
O18 W2A O7 165.9(19) . . ?
O18 W2A O8 83.2(17) . . ?
O18 W2A O22 62.3(12) . 2_567 ?
O18 W2A O20 95.5(13) . 2_567 ?
O20 W2A O22 44.3(9) 2_567 2_567 ?
O25 W2A O7 19.0(10) . . ?
O25 W2A O8 80.4(16) . . ?
O25 W2A O11 95(2) . . ?
O25 W2A O18 147.2(19) . . ?
O25 W2A O22 84.9(15) . 2_567 ?
O25 W2A O20 57.1(14) . 2_567 ?
O26 W2A O7 98(2) . . ?
O26 W2A O8 146.4(18) . . ?
O26 W2A O11 21.5(11) . . ?
O26 W2A O18 84.1(14) . . ?
O26 W2A O22 85.6(14) . 2_567 ?
O26 W2A O20 58.7(14) . 2_567 ?
O26 W2A O25 94(2) . . ?
O3 W6BA O21 58.8(10) . 2_567 ?
O3 W6BA O20 92.4(11) . . ?
O3 W6BA W2 140.4(10) . 2_567 ?
O4 W6BA O3 79.5(10) . . ?
O4 W6BA O21 60.4(10) . 2_567 ?
O4 W6BA O20 95.7(12) . . ?
O4 W6BA W2 93.8(9) . 2_567 ?
O6 W6BA O3 157.3(14) 2_567 . ?
O6 W6BA O4 88.9(12) 2_567 . ?
O6 W6BA O10 109.3(14) 2_567 . ?
O6 W6BA O11 97.0(13) 2_567 2_567 ?
O6 W6BA O21 98.5(13) 2_567 2_567 ?
O6 W6BA O20 69.2(11) 2_567 . ?
O6 W6BA O26 101.4(13) 2_567 2_567 ?
O6 W6BA W2 20.3(8) 2_567 2_567 ?
O10 W6BA O3 91.4(13) . . ?
O10 W6BA O4 95.7(12) . . ?
O10 W6BA O11 95.8(12) . 2_567 ?
O10 W6BA O21 143.2(13) . 2_567 ?
O10 W6BA O20 168.4(11) . . ?
O10 W6BA O26 111.8(13) . 2_567 ?
O10 W6BA W2 128.2(11) . 2_567 ?
O11 W6BA O3 89.8(12) 2_567 . ?
O11 W6BA O4 164.5(14) 2_567 . ?
O11 W6BA O21 104.4(12) 2_567 2_567 ?
O11 W6BA O20 73.2(11) 2_567 . ?
O11 W6BA W2 87.2(10) 2_567 2_567 ?
O21 W6BA W2 83.8(7) 2_567 2_567 ?
O20 W6BA O21 46.5(9) . 2_567 ?
O20 W6BA W2 49.0(7) . 2_567 ?
O26 W6BA O3 78.4(13) 2_567 . ?
O26 W6BA O4 144.9(15) 2_567 . ?
O26 W6BA O11 19.7(10) 2_567 2_567 ?
O26 W6BA O21 84.8(13) 2_567 2_567 ?
O26 W6BA O20 58.4(11) 2_567 . ?
O26 W6BA W2 86.1(10) 2_567 2_567 ?
O1 W2 O20 44.9(8) . 2_567 ?
O1 W2 W6BA 83.4(6) . 2_567 ?
O2 W2 O1 61.7(9) . . ?
O2 W2 O7 81.2(9) . . ?
O2 W2 O20 89.7(10) . 2_567 ?
O2 W2 W6BA 136.7(9) . 2_567 ?
O5 W2 O1 74.7(11) 2_567 . ?
O5 W2 O2 85.2(11) 2_567 . ?
O5 W2 O7 166.3(12) 2_567 . ?
O5 W2 O20 111.8(12) 2_567 2_567 ?
O5 W2 O25 154.6(14) 2_567 . ?
O5 W2 W6BA 110.9(10) 2_567 2_567 ?
O6 W2 O1 99.1(12) . . ?
O6 W2 O2 156.8(12) . . ?
O6 W2 O5 103.0(12) . 2_567 ?
O6 W2 O7 89.8(11) . . ?
O6 W2 O19 108.2(14) . . ?
O6 W2 O20 67.1(10) . 2_567 ?
O6 W2 O25 90.4(11) . . ?
O6 W2 W6BA 20.2(8) . 2_567 ?
O7 W2 O1 98.6(10) . . ?
O7 W2 O20 68.4(10) . 2_567 ?
O7 W2 W6BA 79.6(7) . 2_567 ?
O19 W2 O1 152.5(10) . . ?
O19 W2 O2 92.4(11) . . ?
O19 W2 O5 95.2(12) . 2_567 ?
O19 W2 O7 85.3(11) . . ?
O19 W2 O20 153.0(10) . 2_567 ?
O19 W2 O25 101.0(12) . . ?
O19 W2 W6BA 124.0(9) . 2_567 ?
O20 W2 W6BA 47.2(6) 2_567 2_567 ?
O24 W2 O1 56.6(11) 2_567 . ?
O24 W2 O2 86.7(11) 2_567 . ?
O24 W2 O5 21.8(10) 2_567 2_567 ?
O24 W2 O6 93.1(14) 2_567 . ?
O24 W2 O7 155.2(14) 2_567 . ?
O24 W2 O19 116.9(13) 2_567 . ?
O24 W2 O20 90.1(12) 2_567 2_567 ?
O24 W2 O25 138.5(15) 2_567 . ?
O24 W2 W6BA 95.0(10) 2_567 2_567 ?
O25 W2 O1 82.0(11) . . ?
O25 W2 O2 74.9(11) . . ?
O25 W2 O7 16.8(9) . . ?
O25 W2 O20 53.7(11) . 2_567 ?
O25 W2 W6BA 75.6(9) . 2_567 ?

loop_
_geom_bond_atom_site_label_1
_geom_bond_atom_site_label_2
_geom_bond_distance
_geom_bond_site_symmetry_2
_geom_bond_publ_flag
W1 O1 2.39(2) 2_567 ?
W1 O5 2.07(3) . ?
W1 O12 1.899(17) . ?
W1 O15 1.684(14) . ?
W1 O16 1.917(16) . ?
W1 O18 1.916(16) . ?
W1 O22 2.40(2) 2_567 ?
W1 O24 1.85(3) . ?
Co1 O13 2.128(15) . ?
Co1 O1W 2.09(2) . ?
Co1 N1 2.09(2) . ?
Co1 N4 2.123(19) 2_675 ?
Co1 N3 2.143(17) 2_675 ?
Co1 O2W 2.053(18) . ?
Si1 O1 1.62(2) 2_567 ?
Si1 O1 1.62(2) . ?
Si1 O22 1.61(2) 2_567 ?
Si1 O22 1.61(2) . ?
Si1 O21 1.69(3) 2_567 ?
Si1 O21 1.69(3) . ?
Si1 O20 1.59(2) 2_567 ?
Si1 O20 1.59(2) . ?
C1 H1 0.9300 . ?
C1 C12 1.40(3) . ?
C1 C16 1.40(4) . ?
O1 W3 2.42(2) . ?
O1 W5 2.38(2) . ?
O1 W2 2.38(2) . ?
W2B O7 2.04(3) . ?
W2B O8 1.87(3) . ?
W2B O11 2.01(4) . ?
W2B O17 1.688(18) . ?
W2B O18 1.85(2) . ?
W2B O22 2.36(3) 2_567 ?
W2B O20 2.41(3) 2_567 ?
W2B O25 1.85(3) . ?
W2B O26 1.93(3) . ?
C2 H2 0.9300 . ?
C2 C9 1.41(4) . ?
C2 C13 1.37(3) . ?
O2 W3 1.887(19) . ?
O2 W5 1.859(19) . ?
O2 W2 2.09(2) . ?
W3 O3 1.89(2) . ?
W3 O9 1.90(2) . ?
W3 O12 1.858(19) 2_567 ?
W3 O13 1.696(14) . ?
W3 O21 2.34(2) 2_567 ?
C3 H3A 0.9700 . ?
C3 H3B 0.9700 . ?
C3 C6 1.55(3) . ?
C3 N2 1.44(3) . ?
O3 W6BB 1.83(2) . ?
O3 W6BA 2.10(3) . ?
W4 O4 1.908(19) . ?
W4 O8 1.872(18) . ?
W4 O9 1.921(19) . ?
W4 O14 1.660(17) . ?
W4 O16 1.875(17) . ?
W4 O22 2.43(2) 2_567 ?
W4 O21 2.38(3) 2_567 ?
C4 H4 0.9300 . ?
C4 C7 1.42(3) . ?
C4 C14 1.39(3) . ?
O4 W6BB 1.87(2) . ?
O4 W6BA 1.98(2) . ?
W5 O5 2.08(3) 2_567 ?
W5 O6 1.941(18) . ?
W5 O7 1.96(3) . ?
W5 O19 1.684(15) . ?
W5 O20 2.43(2) 2_567 ?
W5 O24 1.87(3) 2_567 ?
W5 O25 1.77(3) . ?
C5 H5 0.9300 . ?
C5 C6 1.38(3) . ?
C5 C10 1.41(3) . ?
O5 O24 0.71(3) . ?
O5 W2 1.89(3) 2_567 ?
W6BB O6 1.96(2) 2_567 ?
W6BB O10 1.695(16) . ?
W6BB O11 2.07(3) 2_567 ?
W6BB O21 2.34(3) 2_567 ?
W6BB O20 2.46(2) . ?
W6BB O26 1.81(3) 2_567 ?
C6 C14 1.36(3) . ?
O6 W6BA 1.70(3) 2_567 ?
O6 W2 1.710(19) . ?
O7 O25 0.64(3) . ?
O7 W2A 1.95(4) . ?
O7 W2 2.18(3) . ?
C7 C10 1.45(3) . ?
C7 C11 1.44(3) . ?
O8 W2A 2.05(4) . ?
C8 H8 0.9300 . ?
C8 N4 1.37(3) . ?
C8 C15 1.35(4) . ?
C9 H9 0.9300 . ?
C9 C15 1.41(4) . ?
O10 W6BA 1.72(2) . ?
C10 H10 0.9300 . ?
O11 O26 0.67(3) . ?
O11 W2A 1.83(5) . ?
O11 W6BA 1.97(3) 2_567 ?
C11 N1 1.13(3) . ?
C12 C13 1.49(3) . ?
C12 N3 1.32(3) . ?
C13 N4 1.34(3) . ?
C14 H14 0.9300 . ?
N2 N3 1.35(2) . ?
N2 C16 1.38(3) . ?
O17 W2A 1.70(3) . ?
O18 W2A 1.94(3) . ?
O19 W2 1.715(18) . ?
O22 O20 1.81(3) . ?
O22 W2A 2.44(4) 2_567 ?
C16 H16 0.9300 . ?
O21 W6BA 2.45(3) 2_567 ?
C15 H15 0.9300 . ?
O20 W2A 2.34(3) 2_567 ?
O20 W6BA 2.36(3) . ?
O20 W2 2.43(2) 2_567 ?
O4WA O4WB 1.44(10) . ?
O24 W2 1.67(3) 2_567 ?
O25 W2A 1.78(4) . ?
O25 W2 1.98(3) . ?
O26 W2A 1.76(5) . ?
O26 W6BA 1.74(3) 2_567 ?
W6BA W2 3.198(19) 2_567 ?

loop_
_geom_torsion_atom_site_label_1
_geom_torsion_atom_site_label_2
_geom_torsion_atom_site_label_3
_geom_torsion_atom_site_label_4
_geom_torsion
_geom_torsion_site_symmetry_1
_geom_torsion_site_symmetry_2
_geom_torsion_site_symmetry_3
_geom_torsion_site_symmetry_4
_geom_torsion_publ_flag
W1 O5 O24 W5 152(2) . . . 2_567 ?
W1 O5 O24 W2 160(2) . . . 2_567 ?
W1 O22 O20 Si1 -104.4(18) 2_567 . . . ?
W1 O22 O20 W2B 76.6(16) 2_567 . . 2_567 ?
W1 O22 O20 W5 150.0(13) 2_567 . . 2_567 ?
W1 O22 O20 W6BB 0(3) 2_567 . . . ?
W1 O22 O20 W2A 74.8(17) 2_567 . . 2_567 ?
W1 O22 O20 W6BA 6(3) 2_567 . . . ?
W1 O22 O20 W2 153.4(14) 2_567 . . 2_567 ?
Si1 O22 O20 W2B -179.0(12) . . . 2_567 ?
Si1 O22 O20 W5 -105.5(17) . . . 2_567 ?
Si1 O22 O20 W6BB 104.0(17) . . . . ?
Si1 O22 O20 W2A 179.2(13) . . . 2_567 ?
Si1 O22 O20 W6BA 110(2) . . . . ?
Si1 O22 O20 W2 -102(2) . . . 2_567 ?
C1 C12 C13 C2 -4(3) . . . . ?
C1 C12 C13 N4 178(2) . . . . ?
C1 C12 N3 Co1 178.9(14) . . . 2_675 ?
C1 C12 N3 N2 -2(2) . . . . ?
O1 W1 O12 W3 -6.4(17) 2_567 . . 2_567 ?
O1 W1 O24 W5 26(3) 2_567 . . 2_567 ?
O1 W1 O24 O5 143(4) 2_567 . . . ?
O1 W1 O24 W2 17(4) 2_567 . . 2_567 ?
O1 Si1 O22 W1 -1.0(12) . . . 2_567 ?
O1 Si1 O22 W1 179.0(12) 2_567 . . 2_567 ?
O1 Si1 O22 W2B 56.3(17) 2_567 . . 2_567 ?
O1 Si1 O22 W2B -123.6(17) . . . 2_567 ?
O1 Si1 O22 W4 -62.8(15) 2_567 . . 2_567 ?
O1 Si1 O22 W4 117.2(15) . . . 2_567 ?
O1 Si1 O22 O20 -122.5(14) . . . . ?
O1 Si1 O22 O20 57.5(14) 2_567 . . . ?
O1 Si1 O22 W2A -121.7(17) . . . 2_567 ?
O1 Si1 O22 W2A 58.3(17) 2_567 . . 2_567 ?
O1 Si1 O21 W3 -0.1(12) 2_567 . . 2_567 ?
O1 Si1 O21 W3 179.9(12) . . . 2_567 ?
O1 Si1 O21 W4 -60.4(15) . . . 2_567 ?
O1 Si1 O21 W4 119.6(15) 2_567 . . 2_567 ?
O1 Si1 O21 W6BB -119.5(16) 2_567 . . 2_567 ?
O1 Si1 O21 W6BB 60.5(16) . . . 2_567 ?
O1 Si1 O21 W6BA 57.3(15) . . . 2_567 ?
O1 Si1 O21 W6BA -122.7(15) 2_567 . . 2_567 ?
O1 Si1 O20 W2B -121.6(17) 2_567 . . 2_567 ?
O1 Si1 O20 W2B 58.4(17) . . . 2_567 ?
O1 Si1 O20 W5 -2.2(12) 2_567 . . 2_567 ?
O1 Si1 O20 W5 177.8(12) . . . 2_567 ?
O1 Si1 O20 W6BB 117.7(16) 2_567 . . . ?
O1 Si1 O20 W6BB -62.3(16) . . . . ?
O1 Si1 O20 O22 57.3(14) . . . . ?
O1 Si1 O20 O22 -122.7(14) 2_567 . . . ?
O1 Si1 O20 W2A -124(2) 2_567 . . 2_567 ?
O1 Si1 O20 W2A 56(2) . . . 2_567 ?
O1 Si1 O20 W6BA -66.0(18) . . . . ?
O1 Si1 O20 W6BA 114.0(18) 2_567 . . . ?
O1 Si1 O20 W2 -173.3(12) . . . 2_567 ?
O1 Si1 O20 W2 6.7(12) 2_567 . . 2_567 ?
O1 W3 O3 W6BB 38(2) . . . . ?
O1 W3 O3 W6BA 33(2) . . . . ?
O1 W3 O9 W4 -38(2) . . . . ?
O1 W3 O13 Co1 89(3) . . . . ?
O1 W5 O19 W2 -84(3) . . . . ?
O1 W5 O25 W2B 59(4) . . . . ?
O1 W5 O25 O7 -177(4) . . . . ?
O1 W5 O25 W2A 68(4) . . . . ?
O1 W5 O25 W2 84(3) . . . . ?
W2B O7 O25 W5 -158(3) . . . . ?
W2B O7 O25 W2 -151(3) . . . . ?
W2B O11 O26 W6BB 151(2) . . . 2_567 ?
W2B O22 O20 Si1 179.0(12) 2_567 . . . ?
W2B O22 O20 W5 73.5(16) 2_567 . . 2_567 ?
W2B O22 O20 W6BB -77.0(16) 2_567 . . . ?
W2B O22 O20 W2 76.8(19) 2_567 . . 2_567 ?
C2 C9 C15 C8 -1(4) . . . . ?
C2 C13 N4 Co1 -170.7(17) . . . 2_675 ?
C2 C13 N4 C8 2(3) . . . . ?
O2 W3 O3 W6BB 18(4) . . . . ?
O2 W3 O3 W6BA 14(4) . . . . ?
O2 W3 O9 W4 -101(2) . . . . ?
O2 W3 O13 Co1 134(2) . . . . ?
O2 W5 O19 W2 -136(2) . . . . ?
O2 W5 O25 W2B 124(5) . . . . ?
O2 W5 O25 O7 -112(4) . . . . ?
O2 W5 O25 W2A 133(4) . . . . ?
O2 W5 O25 W2 149(3) . . . . ?
W3 O2 W5 O1 -3.2(17) . . . . ?
W3 O2 W5 O5 68(2) . . . 2_567 ?
W3 O2 W5 O6 -10(4) . . . . ?
W3 O2 W5 O7 -109(2) . . . . ?
W3 O2 W5 O19 157(2) . . . . ?
W3 O2 W5 O20 -37(2) . . . 2_567 ?
W3 O2 W5 O24 49(2) . . . 2_567 ?
W3 O2 W5 O25 -91(2) . . . . ?
W3 O3 W6BB O4 58(2) . . . . ?
W3 O3 W6BB O6 -16(5) . . . 2_567 ?
W3 O3 W6BB O10 159(2) . . . . ?
W3 O3 W6BB O11 -107(2) . . . 2_567 ?
W3 O3 W6BB O21 -2.7(19) . . . 2_567 ?
W3 O3 W6BB O20 -37(2) . . . . ?
W3 O3 W6BB O26 -92(2) . . . 2_567 ?
C3 C6 C14 C4 -180(2) . . . . ?
C3 N2 N3 Co1 5(3) . . . 2_675 ?
C3 N2 N3 C12 -173.5(17) . . . . ?
C3 N2 C16 C1 175.7(19) . . . . ?
O3 W3 O9 W4 60(2) . . . . ?
O3 W3 O13 Co1 -47(3) . . . . ?
W4 O4 W6BB O3 -53(2) . . . . ?
W4 O4 W6BB O6 106(2) . . . 2_567 ?
W4 O4 W6BB O10 -156(2) . . . . ?
W4 O4 W6BB O11 53(5) . . . 2_567 ?
W4 O4 W6BB O21 7.8(18) . . . 2_567 ?
W4 O4 W6BB O20 43(2) . . . . ?
W4 O4 W6BB O26 25(4) . . . 2_567 ?
W4 O22 O20 Si1 102.9(17) 2_567 . . . ?
W4 O22 O20 W2B -76.1(15) 2_567 . . 2_567 ?
W4 O22 O20 W5 -3(3) 2_567 . . 2_567 ?
W4 O22 O20 W6BB -153.1(12) 2_567 . . . ?
W4 O22 O20 W2A -77.9(17) 2_567 . . 2_567 ?
W4 O22 O20 W6BA -147.1(14) 2_567 . . . ?
W4 O22 O20 W2 1(3) 2_567 . . 2_567 ?
C4 C7 C10 C5 -1(3) . . . . ?
O4 W4 O8 W2B -31(3) . . . . ?
O4 W4 O8 W2A -27(3) . . . . ?
O4 W4 O16 W1 102(2) . . . . ?
W5 O2 W3 O1 3.1(17) . . . . ?
W5 O2 W3 O3 25(4) . . . . ?
W5 O2 W3 O9 103(2) . . . . ?
W5 O2 W3 O12 -57(2) . . . 2_567 ?
W5 O2 W3 O13 -157.1(19) . . . . ?
W5 O2 W3 O21 39(2) . . . 2_567 ?
W5 O5 O24 W1 -152(2) 2_567 . . . ?
W5 O5 O24 W2 8.0(4) 2_567 . . 2_567 ?
W5 O6 W2 O1 -92(3) . . . . ?
W5 O6 W2 O2 -59(3) . . . . ?
W5 O6 W2 O5 -168(4) . . . 2_567 ?
W5 O6 W2 O7 7(3) . . . . ?
W5 O6 W2 O19 92(3) . . . . ?
W5 O6 W2 O20 -60(3) . . . 2_567 ?
W5 O6 W2 O24 -148(3) . . . 2_567 ?
W5 O6 W2 O25 -10(3) . . . . ?
W5 O6 W2 W6BA -52(5) . . . 2_567 ?
W5 O7 O25 W2B 158(3) . . . . ?
W5 O7 O25 W2A 152(3) . . . . ?
W5 O7 O25 W2 7.1(3) . . . . ?
W5 O19 W2 O1 56(2) . . . . ?
W5 O19 W2 O2 37.0(17) . . . . ?
W5 O19 W2 O5 122(2) . . . 2_567 ?
W5 O19 W2 O6 -132(2) . . . . ?
W5 O19 W2 O7 -44.0(18) . . . . ?
W5 O19 W2 O20 -57(3) . . . 2_567 ?
W5 O19 W2 O24 124(2) . . . 2_567 ?
W5 O19 W2 O25 -38.1(18) . . . . ?
W5 O19 W2 W6BA -118(2) . . . 2_567 ?
W5 O25 W2A O7 115(7) . . . . ?
W5 O25 W2A O8 -133(4) . . . . ?
W5 O25 W2A O11 35(5) . . . . ?
W5 O25 W2A O17 135(4) . . . . ?
W5 O25 W2A O18 -72(7) . . . . ?
W5 O25 W2A O22 -71(5) . . . 2_567 ?
W5 O25 W2A O20 -34(4) . . . 2_567 ?
W5 O25 W2A O26 14(5) . . . . ?
C5 C6 C14 C4 -2(3) . . . . ?
O5 W1 O12 W3 65(2) . . . 2_567 ?
O5 W1 O24 W5 -117(5) . . . 2_567 ?
O5 W1 O24 W2 -126(7) . . . 2_567 ?
O5 W5 O19 W2 -49.9(19) 2_567 . . . ?
O5 W5 O25 W2B 53(6) 2_567 . . . ?
O5 W5 O25 O7 178(3) 2_567 . . . ?
O5 W5 O25 W2A 63(6) 2_567 . . . ?
O5 W5 O25 W2 78(4) 2_567 . . . ?
W6BB O6 W2 O1 -34(3) 2_567 . . . ?
W6BB O6 W2 O2 -1(5) 2_567 . . . ?
W6BB O6 W2 O5 -110(2) 2_567 . . 2_567 ?
W6BB O6 W2 O7 65(3) 2_567 . . . ?
W6BB O6 W2 O19 150(2) 2_567 . . . ?
W6BB O6 W2 O20 -1(2) 2_567 . . 2_567 ?
W6BB O6 W2 O24 -90(3) 2_567 . . 2_567 ?
W6BB O6 W2 O25 48(3) 2_567 . . . ?
W6BB O11 O26 W2B -151(2) 2_567 . . . ?
C6 C3 N2 N3 91(2) . . . . ?
C6 C3 N2 C16 -81(3) . . . . ?
C6 C5 C10 C7 2(3) . . . . ?
O6 W5 O19 W2 39.0(19) . . . . ?
O6 W5 O25 W2B -34(5) . . . . ?
O6 W5 O25 O7 90(4) . . . . ?
O6 W5 O25 W2A -25(4) . . . . ?
O6 W5 O25 W2 -9(3) . . . . ?
O7 W2B O8 W4 115(2) . . . . ?
O7 W2B O18 W1 -41(7) . . . . ?
O7 W2B O25 W5 125(7) . . . . ?
O7 W2B O25 W2 119(6) . . . . ?
O7 W5 O19 W2 130(2) . . . . ?
O7 W5 O25 W2B -124(7) . . . . ?
O7 W5 O25 W2A -115(7) . . . . ?
O7 W5 O25 W2 -99(5) . . . . ?
O7 O25 W2A O8 112(4) . . . . ?
O7 O25 W2A O11 -80(4) . . . . ?
O7 O25 W2A O17 20(5) . . . . ?
O7 O25 W2A O18 173(5) . . . . ?
O7 O25 W2A O22 173(4) . . . 2_567 ?
O7 O25 W2A O20 -150(5) . . . 2_567 ?
O7 O25 W2A O26 -102(4) . . . . ?
C7 C4 C14 C6 2(3) . . . . ?
O8 W2B O18 W1 53(2) . . . . ?
O8 W2B O25 W5 -124(4) . . . . ?
O8 W2B O25 O7 111(4) . . . . ?
O8 W2B O25 W2 -130(3) . . . . ?
O8 W4 O16 W1 -56(2) . . . . ?
O9 W3 O3 W6BB -60(2) . . . . ?
O9 W3 O3 W6BA -65(2) . . . . ?
O9 W3 O13 Co1 -135(2) . . . . ?
O9 W4 O8 W2B -109(2) . . . . ?
O9 W4 O8 W2A -104(2) . . . . ?
O9 W4 O16 W1 23(4) . . . . ?
C9 C2 C13 C12 180(2) . . . . ?
C9 C2 C13 N4 -3(3) . . . . ?
C10 C5 C6 C3 177(2) . . . . ?
C10 C5 C6 C14 0(3) . . . . ?
O11 W2B O8 W4 48(6) . . . . ?
O11 W2B O18 W1 -112.4(19) . . . . ?
O11 W2B O25 W5 45(4) . . . . ?
O11 W2B O25 O7 -80(4) . . . . ?
O11 W2B O25 W2 39(3) . . . . ?
O11 O26 W2A O7 75(4) . . . . ?
O11 O26 W2A O8 173(4) . . . . ?
O11 O26 W2A O17 -23(4) . . . . ?
O11 O26 W2A O18 -119(4) . . . . ?
O11 O26 W2A O22 179(4) . . . 2_567 ?
O11 O26 W2A O20 141(4) . . . 2_567 ?
O11 O26 W2A O25 94(4) . . . . ?
C11 C7 C10 C5 175(2) . . . . ?
O12 W1 O24 W5 -32(3) . . . 2_567 ?
O12 W1 O24 O5 85(4) . . . . ?
O12 W1 O24 W2 -41(4) . . . 2_567 ?
O12 W3 O3 W6BB 100(2) 2_567 . . . ?
O12 W3 O3 W6BA 96(2) 2_567 . . . ?
O12 W3 O9 W4 -18(4) 2_567 . . . ?
O12 W3 O13 Co1 44(2) 2_567 . . . ?
C12 C1 C16 N2 -4(2) . . . . ?
C12 C13 N4 Co1 7(2) . . . 2_675 ?
C12 C13 N4 C8 179(2) . . . . ?
O13 W3 O3 W6BB -160(2) . . . . ?
O13 W3 O3 W6BA -164.4(19) . . . . ?
O13 W3 O9 W4 159.5(19) . . . . ?
C13 C2 C9 C15 2(4) . . . . ?
C13 C12 N3 Co1 3(2) . . . 2_675 ?
C13 C12 N3 N2 -177.7(16) . . . . ?
C14 C4 C7 C10 0(3) . . . . ?
C14 C4 C7 C11 -176.8(19) . . . . ?
O14 W4 O8 W2B 151(2) . . . . ?
O14 W4 O8 W2A 155(2) . . . . ?
O14 W4 O16 W1 -156.3(19) . . . . ?
O15 W1 O12 W3 155.4(19) . . . 2_567 ?
O15 W1 O24 W5 -134(3) . . . 2_567 ?
O15 W1 O24 O5 -18(4) . . . . ?
O15 W1 O24 W2 -143(4) . . . 2_567 ?
N2 C3 C6 C5 -4(3) . . . . ?
N2 C3 C6 C14 174(2) . . . . ?
O16 W1 O12 W3 -26(3) . . . 2_567 ?
O16 W1 O24 W5 126(3) . . . 2_567 ?
O16 W1 O24 O5 -117(4) . . . . ?
O16 W1 O24 W2 118(4) . . . 2_567 ?
O16 W4 O8 W2B 51(2) . . . . ?
O16 W4 O8 W2A 56(2) . . . . ?
N4 C8 C15 C9 -1(4) . . . . ?
O17 W2B O8 W4 -153.8(18) . . . . ?
O17 W2B O18 W1 156.5(16) . . . . ?
O17 W2B O25 W5 135(4) . . . . ?
O17 W2B O25 O7 10(4) . . . . ?
O17 W2B O25 W2 129(3) . . . . ?
N3 C12 C13 C2 171(2) . . . . ?
N3 C12 C13 N4 -7(3) . . . . ?
N3 N2 C16 C1 3(2) . . . . ?
O18 W1 O12 W3 -105(2) . . . 2_567 ?
O18 W1 O24 W5 51(4) . . . 2_567 ?
O18 W1 O24 O5 168(3) . . . . ?
O18 W1 O24 W2 43(5) . . . 2_567 ?
O18 W2B O8 W4 -51(2) . . . . ?
O18 W2B O25 W5 -44(7) . . . . ?
O18 W2B O25 O7 -168(4) . . . . ?
O18 W2B O25 W2 -49(5) . . . . ?
O19 W5 O25 W2B -135(4) . . . . ?
O19 W5 O25 O7 -10(4) . . . . ?
O19 W5 O25 W2A -125(4) . . . . ?
O19 W5 O25 W2 -109(3) . . . . ?
O22 W1 O12 W3 -42(2) 2_567 . . 2_567 ?
O22 W1 O24 W5 62(3) 2_567 . . 2_567 ?
O22 W1 O24 O5 179(4) 2_567 . . . ?
O22 W1 O24 W2 53(4) 2_567 . . 2_567 ?
O22 Si1 O1 W1 -179.0(12) 2_567 . . 2_567 ?
O22 Si1 O1 W1 1.0(12) . . . 2_567 ?
O22 Si1 O1 W3 -62.1(15) 2_567 . . . ?
O22 Si1 O1 W3 117.9(15) . . . . ?
O22 Si1 O1 W5 54.5(16) 2_567 . . . ?
O22 Si1 O1 W5 -125.5(16) . . . . ?
O22 Si1 O1 W2 -116.4(16) . . . . ?
O22 Si1 O1 W2 63.6(16) 2_567 . . . ?
O22 Si1 O21 W3 60.6(16) 2_567 . . 2_567 ?
O22 Si1 O21 W3 -119.4(16) . . . 2_567 ?
O22 Si1 O21 W4 0.3(12) . . . 2_567 ?
O22 Si1 O21 W4 -179.7(12) 2_567 . . 2_567 ?
O22 Si1 O21 W6BB 121.2(17) . . . 2_567 ?
O22 Si1 O21 W6BB -58.8(17) 2_567 . . 2_567 ?
O22 Si1 O21 W6BA 118.0(16) . . . 2_567 ?
O22 Si1 O21 W6BA -62.0(16) 2_567 . . 2_567 ?
O22 Si1 O20 W2B -178.9(13) 2_567 . . 2_567 ?
O22 Si1 O20 W2B 1.1(13) . . . 2_567 ?
O22 Si1 O20 W5 120.5(17) . . . 2_567 ?
O22 Si1 O20 W5 -59.5(17) 2_567 . . 2_567 ?
O22 Si1 O20 W6BB -119.6(16) . . . . ?
O22 Si1 O20 W6BB 60.4(16) 2_567 . . . ?
O22 Si1 O20 O22 180.000(4) 2_567 . . . ?
O22 Si1 O20 W2A -1.0(16) . . . 2_567 ?
O22 Si1 O20 W2A 179.0(16) 2_567 . . 2_567 ?
O22 Si1 O20 W6BA 56.7(18) 2_567 . . . ?
O22 Si1 O20 W6BA -123.3(18) . . . . ?
O22 Si1 O20 W2 129.3(17) . . . 2_567 ?
O22 Si1 O20 W2 -50.7(17) 2_567 . . 2_567 ?
O22 W2B O8 W4 10.2(18) 2_567 . . . ?
O22 W2B O18 W1 -7.9(17) 2_567 . . . ?
O22 W2B O25 W5 -59(5) 2_567 . . . ?
O22 W2B O25 O7 176(4) 2_567 . . . ?
O22 W2B O25 W2 -65(3) 2_567 . . . ?
O22 W4 O8 W2B -10.1(17) 2_567 . . . ?
O22 W4 O8 W2A -5.8(19) 2_567 . . . ?
O22 W4 O16 W1 4.7(16) 2_567 . . . ?
C16 C1 C12 C13 179(2) . . . . ?
C16 C1 C12 N3 4(2) . . . . ?
C16 N2 N3 Co1 178.0(16) . . . 2_675 ?
C16 N2 N3 C12 0(2) . . . . ?
O21 Si1 O1 W1 -117.0(15) 2_567 . . 2_567 ?
O21 Si1 O1 W1 63.0(15) . . . 2_567 ?
O21 Si1 O1 W3 179.9(12) . . . . ?
O21 Si1 O1 W3 -0.1(12) 2_567 . . . ?
O21 Si1 O1 W5 116.5(15) 2_567 . . . ?
O21 Si1 O1 W5 -63.5(15) . . . . ?
O21 Si1 O1 W2 125.6(16) 2_567 . . . ?
O21 Si1 O1 W2 -54.4(16) . . . . ?
O21 Si1 O22 W1 -118.5(16) . . . 2_567 ?
O21 Si1 O22 W1 61.5(16) 2_567 . . 2_567 ?
O21 Si1 O22 W2B 118.9(17) . . . 2_567 ?
O21 Si1 O22 W2B -61.1(17) 2_567 . . 2_567 ?
O21 Si1 O22 W4 179.7(12) 2_567 . . 2_567 ?
O21 Si1 O22 W4 -0.3(12) . . . 2_567 ?
O21 Si1 O22 O20 120.0(14) . . . . ?
O21 Si1 O22 O20 -60.0(14) 2_567 . . . ?
O21 Si1 O22 W2A 120.8(17) . . . 2_567 ?
O21 Si1 O22 W2A -59.2(17) 2_567 . . 2_567 ?
O21 Si1 O20 W2B -59.4(17) . . . 2_567 ?
O21 Si1 O20 W2B 120.6(17) 2_567 . . 2_567 ?
O21 Si1 O20 W5 60.0(17) . . . 2_567 ?
O21 Si1 O20 W5 -120.0(17) 2_567 . . 2_567 ?
O21 Si1 O20 W6BB -0.1(12) 2_567 . . . ?
O21 Si1 O20 W6BB 179.9(12) . . . . ?
O21 Si1 O20 O22 119.5(14) 2_567 . . . ?
O21 Si1 O20 O22 -60.5(14) . . . . ?
O21 Si1 O20 W2A -61.5(19) . . . 2_567 ?
O21 Si1 O20 W2A 118.5(19) 2_567 . . 2_567 ?
O21 Si1 O20 W6BA 176.2(14) . . . . ?
O21 Si1 O20 W6BA -3.8(14) 2_567 . . . ?
O21 Si1 O20 W2 -111.1(16) 2_567 . . 2_567 ?
O21 Si1 O20 W2 68.9(16) . . . 2_567 ?
O21 W3 O3 W6BB 2.7(19) 2_567 . . . ?
O21 W3 O3 W6BA -1.8(17) 2_567 . . . ?
O21 W3 O9 W4 -2.1(17) 2_567 . . . ?
O21 W3 O13 Co1 -89(3) 2_567 . . . ?
O21 W4 O8 W2B -46(2) 2_567 . . . ?
O21 W4 O8 W2A -42(2) 2_567 . . . ?
O21 W4 O16 W1 40(2) 2_567 . . . ?
C15 C8 N4 Co1 172(2) . . . 2_675 ?
C15 C8 N4 C13 0(4) . . . . ?
O20 Si1 O1 W1 -55.8(16) . . . 2_567 ?
O20 Si1 O1 W1 124.2(16) 2_567 . . 2_567 ?
O20 Si1 O1 W3 -118.8(15) 2_567 . . . ?
O20 Si1 O1 W3 61.2(15) . . . . ?
O20 Si1 O1 W5 -2.2(13) 2_567 . . . ?
O20 Si1 O1 W5 177.8(13) . . . . ?
O20 Si1 O1 W2 -173.2(13) . . . . ?
O20 Si1 O1 W2 6.8(13) 2_567 . . . ?
O20 Si1 O22 W1 121.6(17) . . . 2_567 ?
O20 Si1 O22 W1 -58.5(17) 2_567 . . 2_567 ?
O20 Si1 O22 W2B 178.9(13) 2_567 . . 2_567 ?
O20 Si1 O22 W2B -1.1(13) . . . 2_567 ?
O20 Si1 O22 W4 59.8(16) 2_567 . . 2_567 ?
O20 Si1 O22 W4 -120.2(16) . . . 2_567 ?
O20 Si1 O22 O20 179.999(5) 2_567 . . . ?
O20 Si1 O22 W2A 0.9(14) . . . 2_567 ?
O20 Si1 O22 W2A -179.1(14) 2_567 . . 2_567 ?
O20 Si1 O21 W3 119.3(16) 2_567 . . 2_567 ?
O20 Si1 O21 W3 -60.7(16) . . . 2_567 ?
O20 Si1 O21 W4 -121.0(16) 2_567 . . 2_567 ?
O20 Si1 O21 W4 59.0(16) . . . 2_567 ?
O20 Si1 O21 W6BB 179.9(13) . . . 2_567 ?
O20 Si1 O21 W6BB -0.1(13) 2_567 . . 2_567 ?
O20 Si1 O21 W6BA -3.3(12) 2_567 . . 2_567 ?
O20 Si1 O21 W6BA 176.7(12) . . . 2_567 ?
O20 W2B O8 W4 44(2) 2_567 . . . ?
O20 W2B O18 W1 -41(2) 2_567 . . . ?
O20 W2B O25 W5 -24(4) 2_567 . . . ?
O20 W2B O25 O7 -149(5) 2_567 . . . ?
O20 W2B O25 W2 -30(3) 2_567 . . . ?
O20 W5 O19 W2 82(3) 2_567 . . . ?
O20 W5 O25 W2B 24(4) 2_567 . . . ?
O20 W5 O25 O7 149(5) 2_567 . . . ?
O20 W5 O25 W2A 34(4) 2_567 . . . ?
O20 W5 O25 W2 49(3) 2_567 . . . ?
O24 W1 O12 W3 45(2) . . . 2_567 ?
O24 W5 O19 W2 -44(2) 2_567 . . . ?
O24 W5 O25 W2B 41(5) 2_567 . . . ?
O24 W5 O25 O7 165(3) 2_567 . . . ?
O24 W5 O25 W2A 50(5) 2_567 . . . ?
O24 W5 O25 W2 66(3) 2_567 . . . ?
O25 W2B O8 W4 98(2) . . . . ?
O25 W2B O18 W1 -25(4) . . . . ?
O25 W5 O19 W2 133(2) . . . . ?
O26 W2B O8 W4 25(4) . . . . ?
O26 W2B O18 W1 -95(2) . . . . ?
O26 W2B O25 W5 25(5) . . . . ?
O26 W2B O25 O7 -99(4) . . . . ?
O26 W2B O25 W2 20(3) . . . . ?
O26 O11 W2A O7 -107(4) . . . . ?
O26 O11 W2A O8 -19(10) . . . . ?
O26 O11 W2A O17 159(4) . . . . ?
O26 O11 W2A O18 61(4) . . . . ?
O26 O11 W2A O22 -2(4) . . . 2_567 ?
O26 O11 W2A O20 -34(3) . . . 2_567 ?
O26 O11 W2A O25 -88(4) . . . . ?
W2A O7 O25 W5 -152(3) . . . . ?
W2A O7 O25 W2 -145(3) . . . . ?
W2A O11 O26 W6BA 141(2) . . . 2_567 ?
W2A O22 O20 Si1 -179.2(13) 2_567 . . . ?
W2A O22 O20 W5 75.3(17) 2_567 . . 2_567 ?
W2A O22 O20 W6BA -69.2(19) 2_567 . . . ?
W2A O22 O20 W2 79(2) 2_567 . . 2_567 ?
W6BA O6 W2 O1 -39(3) 2_567 . . . ?
W6BA O6 W2 O2 -7(5) 2_567 . . . ?
W6BA O6 W2 O5 -116(3) 2_567 . . 2_567 ?
W6BA O6 W2 O7 59(3) 2_567 . . . ?
W6BA O6 W2 O19 144(3) 2_567 . . . ?
W6BA O6 W2 O20 -7(2) 2_567 . . 2_567 ?
W6BA O6 W2 O24 -96(3) 2_567 . . 2_567 ?
W6BA O6 W2 O25 43(3) 2_567 . . . ?
W6BA O11 O26 W2A -141(2) 2_567 . . . ?
W6BA O11 W2A O7 -67(2) 2_567 . . . ?
W6BA O11 W2A O8 21(10) 2_567 . . . ?
W6BA O11 W2A O17 -160.7(18) 2_567 . . . ?
W6BA O11 W2A O18 101(2) 2_567 . . . ?
W6BA O11 W2A O22 38(2) 2_567 . . 2_567 ?
W6BA O11 W2A O20 6.2(18) 2_567 . . 2_567 ?
W6BA O11 W2A O25 -48(2) 2_567 . . . ?
W6BA O11 W2A O26 40(3) 2_567 . . . ?
W6BA O26 W2A O7 -24(4) 2_567 . . . ?
W6BA O26 W2A O8 74(5) 2_567 . . . ?
W6BA O26 W2A O11 -99(5) 2_567 . . . ?
W6BA O26 W2A O17 -122(3) 2_567 . . . ?
W6BA O26 W2A O18 142(3) 2_567 . . . ?
W6BA O26 W2A O22 80(3) 2_567 . . 2_567 ?
W6BA O26 W2A O20 42(3) 2_567 . . 2_567 ?
W6BA O26 W2A O25 -5(4) 2_567 . . . ?
W2 O2 W3 O1 10.2(15) . . . . ?
W2 O2 W3 O3 32(4) . . . . ?
W2 O2 W3 O9 109.8(19) . . . . ?
W2 O2 W3 O12 -50.4(19) . . . 2_567 ?
W2 O2 W3 O13 -150.1(18) . . . . ?
W2 O2 W3 O21 45.7(19) . . . 2_567 ?
W2 O2 W5 O1 -57(3) . . . . ?
W2 O2 W5 O5 14(3) . . . 2_567 ?
W2 O2 W5 O6 -65(3) . . . . ?
W2 O2 W5 O7 -163(3) . . . . ?
W2 O2 W5 O19 103(3) . . . . ?
W2 O2 W5 O20 -91(3) . . . 2_567 ?
W2 O2 W5 O24 -6(3) . . . 2_567 ?
W2 O2 W5 O25 -146(3) . . . . ?
W2 O5 O24 W1 -160(2) 2_567 . . . ?
W2 O5 O24 W5 -8.0(4) 2_567 . . 2_567 ?
W2 O7 O25 W2B 151(3) . . . . ?
W2 O7 O25 W5 -7.1(3) . . . . ?
W2 O7 O25 W2A 145(3) . . . . ?
W2 O25 W2A O7 112(6) . . . . ?
W2 O25 W2A O8 -136(3) . . . . ?
W2 O25 W2A O11 32(4) . . . . ?
W2 O25 W2A O17 132(3) . . . . ?
W2 O25 W2A O18 -75(6) . . . . ?
W2 O25 W2A O22 -75(4) . . . 2_567 ?
W2 O25 W2A O20 -37(3) . . . 2_567 ?
W2 O25 W2A O26 11(4) . . . . ?
